data_4000219
_journal_name_full 'Chemistry of Materials'
_journal_year 2003
_chemical_formula_moiety Al2[O3PC2H4PO3](H2O)2F2\'u0.51(3)H2O
_chemical_formula_sum 'C2 H4 Al2 F2 O8.51 P2'
_chemical_formula_weight 318.11
_space_group_IT_number 11
_symmetry_cell_setting monoclinic
_symmetry_space_group_name_Hall '-P 2yb'
_symmetry_space_group_name_H-M 'P 1 21/m 1'
_atom_sites_solution_hydrogens geom
_atom_sites_solution_primary direct
_atom_sites_solution_secondary difmap
_cell_angle_alpha 90.00
_cell_angle_beta 92.045(4)
_cell_angle_gamma 90.00
_cell_formula_units_Z 2
_cell_length_a 4.9387(12)
_cell_length_b 12.060(3)
_cell_length_c 8.1856(19)
_cell_measurement_reflns_used 4111
_cell_measurement_temperature 123(2)
_cell_measurement_theta_max 25.69
_cell_measurement_theta_min 2.43
_cell_volume 487.2(2)
_diffrn_ambient_temperature 123(2)
_diffrn_measurement_device_type smart
_diffrn_measurement_method smart
_diffrn_radiation_monochromator graphite
_diffrn_radiation_source synchrotron
_diffrn_radiation_type synchrotron
_diffrn_radiation_wavelength 0.69310
_diffrn_reflns_av_R_equivalents 0.0782
_diffrn_reflns_av_sigmaI/netI 0.0780
_diffrn_reflns_limit_h_max 6
_diffrn_reflns_limit_h_min -6
_diffrn_reflns_limit_k_max 15
_diffrn_reflns_limit_k_min -15
_diffrn_reflns_limit_l_max 10
_diffrn_reflns_limit_l_min -10
_diffrn_reflns_number 4111
_diffrn_reflns_theta_max 25.69
_diffrn_reflns_theta_min 2.43
_exptl_absorpt_coefficient_mu 'not measured'
_exptl_absorpt_correction_type sadabs
_exptl_crystal_colour colourless
_exptl_crystal_density_diffrn 2.168
_exptl_crystal_density_meas ?
_exptl_crystal_density_method .
_exptl_crystal_description plate
_exptl_crystal_F_000 316
_exptl_crystal_size_max 0.05
_exptl_crystal_size_mid 0.04
_exptl_crystal_size_min 0.005
_refine_ls_extinction_coef ?
_refine_ls_extinction_method none
_refine_ls_goodness_of_fit_ref 0.994
_refine_ls_hydrogen_treatment mixed
_refine_ls_matrix_type full
_refine_ls_number_parameters 94
_refine_ls_number_reflns 1042
_refine_ls_number_restraints 0
_refine_ls_restrained_S_all 0.994
_refine_ls_R_factor_all 0.1227
_refine_ls_R_factor_gt 0.0886
_refine_ls_shift/su_max 0.302
_refine_ls_shift/su_mean 0.003
_refine_ls_structure_factor_coef Fsqd
_refine_ls_weighting_details 'calc w=1/[\s^2^(Fo^2^)+(0.1644P)^2^+0.0000P] where P=(Fo^2^+2Fc^2^)/3'
_refine_ls_weighting_scheme calc
_refine_ls_wR_factor_gt 0.2161
_refine_ls_wR_factor_ref 0.2352
_reflns_number_gt 690
_reflns_number_total 1042
_reflns_threshold_expression >2sigma(I)
_cod_original_sg_symbol_H-M 'P 21/m'
_cod_database_code 4000219

loop_
_symmetry_equiv_pos_as_xyz
'x, y, z'
'-x, y+1/2, -z'
'-x, -y, -z'
'x, -y-1/2, z'

loop_
_atom_site_label
_atom_site_type_symbol
_atom_site_fract_x
_atom_site_fract_y
_atom_site_fract_z
_atom_site_U_iso_or_equiv
_atom_site_adp_type
_atom_site_occupancy
_atom_site_symmetry_multiplicity
_atom_site_calc_flag
_atom_site_refinement_flags
_atom_site_disorder_assembly
_atom_site_disorder_group
O7 O 0.437(4) 0.7500 0.651(2) 0.041(7) Uani 0.51(3) 2 d SP . .
H2 H 0.304(18) 0.472(7) 0.449(11) 0.02(2) Uiso 1 1 d . . .
H1 H 0.063(13) 0.382(6) 0.435(8) 0.000(17) Uiso 1 1 d . . .
Al2 Al 0.2456(6) 0.7500 0.1382(4) 0.0129(8) Uani 1 2 d S . .
P1 P 0.0090(4) 0.51753(16) 0.2341(2) 0.0128(6) Uani 1 1 d . . .
Al1 Al 0.5000 0.5000 0.0000 0.0096(7) Uani 1 2 d S . .
06 O -0.0002(16) 0.7500 -0.0490(9) 0.0199(17) Uani 1 2 d S . .
O1 O 0.2028(9) 0.4582(4) 0.1218(6) 0.0096(11) Uani 1 1 d . . .
05 O 0.5282(18) 0.7500 0.3067(12) 0.035(2) Uani 1 2 d S . .
F1 F 0.4428(9) 0.6472(3) 0.0358(5) 0.0169(10) Uani 1 1 d . . .
O3 O -0.2820(11) 0.4917(4) 0.1923(6) 0.0184(12) Uani 1 1 d . . .
C1 C 0.0820(16) 0.4686(6) 0.4356(9) 0.0156(16) Uani 1 1 d . . .
O2 O 0.0536(11) 0.6429(4) 0.2371(6) 0.0170(12) Uani 1 1 d . . .

loop_
_atom_site_aniso_label
_atom_site_aniso_U_11
_atom_site_aniso_U_22
_atom_site_aniso_U_33
_atom_site_aniso_U_23
_atom_site_aniso_U_13
_atom_site_aniso_U_12
O7 0.055(15) 0.050(14) 0.018(10) 0.000 0.009(9) 0.000
Al2 0.0173(17) 0.0098(14) 0.0118(16) 0.000 0.0012(13) 0.000
P1 0.0175(11) 0.0128(10) 0.0082(9) 0.0009(7) 0.0006(7) 0.0002(7)
Al1 0.0136(15) 0.0108(14) 0.0043(13) -0.0013(11) -0.0007(11) 0.0008(12)
06 0.026(4) 0.014(4) 0.019(4) 0.000 -0.008(3) 0.000
O1 0.010(2) 0.009(2) 0.009(3) 0.0014(18) 0.0017(19) 0.0005(18)
05 0.038(5) 0.028(5) 0.036(5) 0.000 -0.021(4) 0.000
F1 0.021(2) 0.008(2) 0.022(2) -0.0012(17) 0.0067(18) 0.0023(17)
O3 0.014(3) 0.031(3) 0.010(3) 0.010(2) -0.001(2) -0.001(2)
C1 0.025(4) 0.016(4) 0.006(3) 0.000(3) 0.002(3) 0.003(3)
O2 0.028(3) 0.008(3) 0.015(3) 0.001(2) 0.005(2) -0.001(2)
